data_7232162
loop_
_publ_author_name
'Leduskrasts, Kaspars'
'Suna, Edgars'

_publ_section_title
;
 Aggregation induced emission by pyridinium--pyridinium interactions
;
_journal_issue 1
_journal_name_full 'RSC Advances'
_journal_page_first 460
_journal_paper_doi 10.1039/C8RA08771G
_journal_volume 9
_journal_year 2019
_chemical_formula_moiety 'C25 H21 N2 1+, C7 H7 O3 S 1-'
_chemical_formula_sum 'C32 H28 N2 O3 S'
_chemical_formula_weight 520.62
_space_group_crystal_system monoclinic
_space_group_IT_number 7
_space_group_name_Hall 'P -2yc'
_space_group_name_H-M_alt 'P 1 c 1'
_symmetry_space_group_name_Hall 'P -2yc'
_symmetry_space_group_name_H-M 'P 1 c 1'
_atom_sites_solution_hydrogens geom
_audit_creation_method SHELXL-2017/1
_audit_update_record
;
2018-10-17 deposited with the CCDC.
2019-01-10 downloaded from the CCDC.
;
_cell_angle_alpha 90
_cell_angle_beta 100.0377(8)
_cell_angle_gamma 90
_cell_formula_units_Z 2
_cell_length_a 9.6828(2)
_cell_length_b 11.6284(3)
_cell_length_c 11.7511(3)
_cell_measurement_reflns_used 8498
_cell_measurement_temperature 190(2)
_cell_measurement_theta_max 27.485
_cell_measurement_theta_min 0.998
_cell_volume 1302.87(5)
_computing_structure_refinement 'SHELXL-2017/1 (Sheldrick, 2017)'
_diffrn_ambient_temperature 190(2)
_diffrn_measured_fraction_theta_full 0.998
_diffrn_measured_fraction_theta_max 0.998
_diffrn_measurement_device_type KappaCCD
_diffrn_measurement_method CCD
_diffrn_radiation_type MoK\a
_diffrn_radiation_wavelength 0.71073
_diffrn_reflns_av_R_equivalents 0.0133
_diffrn_reflns_av_unetI/netI 0.0479
_diffrn_reflns_Laue_measured_fraction_full 0.998
_diffrn_reflns_Laue_measured_fraction_max 0.998
_diffrn_reflns_limit_h_max 12
_diffrn_reflns_limit_h_min -12
_diffrn_reflns_limit_k_max 15
_diffrn_reflns_limit_k_min -13
_diffrn_reflns_limit_l_max 15
_diffrn_reflns_limit_l_min -15
_diffrn_reflns_number 5423
_diffrn_reflns_point_group_measured_fraction_full 0.998
_diffrn_reflns_point_group_measured_fraction_max 0.998
_diffrn_reflns_theta_full 25.242
_diffrn_reflns_theta_max 27.476
_diffrn_reflns_theta_min 2.483
_exptl_absorpt_coefficient_mu 0.162
_exptl_absorpt_correction_type none
_exptl_crystal_colour colourless
_exptl_crystal_density_diffrn 1.327
_exptl_crystal_description block
_exptl_crystal_F_000 548
_exptl_crystal_size_max 0.24
_exptl_crystal_size_mid 0.15
_exptl_crystal_size_min 0.10
_refine_diff_density_max 0.202
_refine_diff_density_min -0.293
_refine_diff_density_rms 0.045
_refine_ls_abs_structure_details
;
 Refined as an inversion twin.
;
_refine_ls_abs_structure_Flack 0.38(8)
_refine_ls_extinction_method none
_refine_ls_goodness_of_fit_ref 1.017
_refine_ls_hydrogen_treatment constr
_refine_ls_matrix_type full
_refine_ls_number_parameters 346
_refine_ls_number_reflns 5422
_refine_ls_number_restraints 2
_refine_ls_restrained_S_all 1.017
_refine_ls_R_factor_all 0.0500
_refine_ls_R_factor_gt 0.0393
_refine_ls_shift/su_max 0.001
_refine_ls_shift/su_mean 0.000
_refine_ls_structure_factor_coef Fsqd
_refine_ls_weighting_details 'w=1/[\s^2^(Fo^2^)+(0.0405P)^2^+0.3529P] where P=(Fo^2^+2Fc^2^)/3'
_refine_ls_weighting_scheme calc
_refine_ls_wR_factor_gt 0.0840
_refine_ls_wR_factor_ref 0.0903
_reflns_Friedel_coverage 0.995
_reflns_Friedel_fraction_full 0.998
_reflns_Friedel_fraction_max 0.998
_reflns_number_gt 4773
_reflns_number_total 5422
_reflns_threshold_expression 'I > 2\s(I)'
_cod_data_source_file c8ra08771g2.cif
_cod_data_source_block Substance_4
_cod_database_code 7232162
_shelx_shelxl_version_number 2017/1
_shelx_space_group_comment
;
The symmetry employed for this shelxl refinement is uniquely defined
by the following loop, which should always be used as a source of
symmetry information in preference to the above space-group names.
They are only intended as comments.
;

loop_
_space_group_symop_operation_xyz
'x, y, z'
'x, -y, z+1/2'

loop_
_atom_site_label
_atom_site_type_symbol
_atom_site_fract_x
_atom_site_fract_y
_atom_site_fract_z
_atom_site_U_iso_or_equiv
_atom_site_adp_type
_atom_site_occupancy
_atom_site_site_symmetry_order
_atom_site_calc_flag
_atom_site_refinement_flags_posn
_atom_site_refinement_flags_adp
S1 S 0.30581(7) 0.41964(7) 0.08643(6) 0.02417(17) Uani 1 1 d . .
O2 O 0.4106(2) 0.50915(19) 0.11996(18) 0.0295(5) Uani 1 1 d . .
N1 N 0.7658(2) 0.4271(2) 0.9918(2) 0.0211(5) Uani 1 1 d . .
N2 N 0.8716(2) 0.1753(2) 1.4842(2) 0.0237(5) Uani 1 1 d . .
O1 O 0.1629(2) 0.4633(2) 0.0734(2) 0.0357(6) Uani 1 1 d . .
C5 C 0.6274(3) 0.4200(3) 0.9491(3) 0.0242(6) Uani 1 1 d . .
H5 H 0.562986 0.455147 0.988082 0.029 Uiso 1 1 calc R U
C6 C 0.8547(3) 0.2544(3) 1.3911(2) 0.0211(6) Uani 1 1 d . .
C7 C 0.3320(3) 0.1719(3) 0.3929(3) 0.0262(7) Uani 1 1 d . .
C8 C 0.8259(3) 0.4071(3) 1.2058(3) 0.0218(6) Uani 1 1 d . .
C9 C 0.7096(3) 0.3744(3) 1.2527(2) 0.0218(6) Uani 1 1 d . .
H9 H 0.621504 0.403102 1.221255 0.026 Uiso 1 1 calc R U
C10 C 0.9571(3) 0.3634(3) 1.2532(3) 0.0275(7) Uani 1 1 d . .
H10 H 1.035703 0.385776 1.223224 0.033 Uiso 1 1 calc R U
C11 C 0.6809(3) 0.0310(3) 1.4107(3) 0.0262(7) Uani 1 1 d . .
H11 H 0.649614 0.067704 1.340657 0.031 Uiso 1 1 calc R U
C12 C 0.3327(3) 0.3657(3) 0.3173(3) 0.0245(6) Uani 1 1 d . .
H12 H 0.335448 0.444706 0.329964 0.029 Uiso 1 1 calc R U
C13 C 0.3258(3) 0.1303(3) 0.2810(3) 0.0318(7) Uani 1 1 d . .
H13 H 0.324139 0.051301 0.268269 0.038 Uiso 1 1 calc R U
C14 C 0.3242(3) 0.3231(3) 0.2055(2) 0.0222(6) Uani 1 1 d . .
O3 O 0.3321(2) 0.3525(2) -0.01178(19) 0.0360(6) Uani 1 1 d . .
C16 C 0.3371(3) 0.2907(3) 0.4100(3) 0.0250(6) Uani 1 1 d . .
H16 H 0.343467 0.320093 0.484337 0.030 Uiso 1 1 calc R U
C17 C 0.7234(3) 0.2997(3) 1.3456(2) 0.0222(6) Uani 1 1 d . .
H17 H 0.645371 0.279823 1.377544 0.027 Uiso 1 1 calc R U
C18 C 0.3222(3) 0.2050(3) 0.1879(3) 0.0298(7) Uani 1 1 d . .
H18 H 0.318347 0.175746 0.113756 0.036 Uiso 1 1 calc R U
C19 C 0.8124(3) 0.4879(3) 1.1040(3) 0.0283(7) Uani 1 1 d . .
H19A H 0.745319 0.547710 1.112862 0.034 Uiso 1 1 calc R U
H19B H 0.902302 0.524300 1.102955 0.034 Uiso 1 1 calc R U
C20 C 0.9573(3) 0.0875(3) 1.6557(3) 0.0285(7) Uani 1 1 d . .
C21 C 1.0685(3) 0.2703(3) 1.6211(3) 0.0294(7) Uani 1 1 d . .
H21 H 1.077463 0.333123 1.573980 0.035 Uiso 1 1 calc R U
C22 C 0.9716(3) 0.1825(3) 1.5853(2) 0.0246(6) Uani 1 1 d . .
C23 C 0.7930(3) 0.0749(3) 1.4902(3) 0.0235(6) Uani 1 1 d . .
C24 C 0.7798(4) -0.0838(3) 1.6212(3) 0.0334(7) Uani 1 1 d . .
H24 H 0.813053 -0.122735 1.689605 0.040 Uiso 1 1 calc R U
C25 C 0.5813(3) 0.3614(3) 0.8488(3) 0.0253(6) Uani 1 1 d . .
H25 H 0.485718 0.356742 0.819949 0.030 Uiso 1 1 calc R U
C26 C 0.6768(3) 0.3088(3) 0.7897(3) 0.0261(7) Uani 1 1 d . .
C27 C 0.6186(3) -0.0690(3) 1.4401(3) 0.0323(7) Uani 1 1 d . .
H27 H 0.542893 -0.099337 1.389274 0.039 Uiso 1 1 calc R U
C28 C 0.8182(3) 0.3179(3) 0.8363(3) 0.0293(7) Uani 1 1 d . .
H28 H 0.884444 0.282991 0.799187 0.035 Uiso 1 1 calc R U
C29 C 0.8434(3) 0.0177(3) 1.5943(3) 0.0275(7) Uani 1 1 d . .
C30 C 0.3278(4) 0.0909(3) 0.4928(3) 0.0367(8) Uani 1 1 d . .
H30A H 0.421824 0.072610 0.529283 0.055 Uiso 1 1 calc R U
H30B H 0.279756 0.021548 0.464642 0.055 Uiso 1 1 calc R U
H30C H 0.279208 0.126895 0.547809 0.055 Uiso 1 1 calc R U
C31 C 0.9713(3) 0.2869(3) 1.3442(3) 0.0264(7) Uani 1 1 d . .
H31 H 1.059105 0.257032 1.374446 0.032 Uiso 1 1 calc R U
C32 C 0.6272(4) 0.2430(3) 0.6803(3) 0.0373(8) Uani 1 1 d . .
H32A H 0.538647 0.273339 0.642764 0.056 Uiso 1 1 calc R U
H32B H 0.616396 0.163366 0.698371 0.056 Uiso 1 1 calc R U
H32C H 0.694684 0.250291 0.629843 0.056 Uiso 1 1 calc R U
C33 C 1.0424(4) 0.0791(3) 1.7649(3) 0.0377(8) Uani 1 1 d . .
H33 H 1.034850 0.016130 1.812236 0.045 Uiso 1 1 calc R U
C34 C 0.6665(4) -0.1258(3) 1.5444(3) 0.0342(7) Uani 1 1 d . .
H34 H 0.621610 -0.192365 1.562345 0.041 Uiso 1 1 calc R U
C35 C 1.1504(3) 0.2594(3) 1.7298(3) 0.0355(8) Uani 1 1 d . .
H35 H 1.215885 0.316189 1.755952 0.043 Uiso 1 1 calc R U
C36 C 0.8612(3) 0.3782(3) 0.9372(3) 0.0277(7) Uani 1 1 d . .
H36 H 0.956299 0.384902 0.967264 0.033 Uiso 1 1 calc R U
C37 C 1.1371(4) 0.1653(3) 1.8008(3) 0.0413(9) Uani 1 1 d . .
H37 H 1.193056 0.160904 1.873549 0.050 Uiso 1 1 calc R U

loop_
_atom_site_aniso_label
_atom_site_aniso_U_11
_atom_site_aniso_U_22
_atom_site_aniso_U_33
_atom_site_aniso_U_23
_atom_site_aniso_U_13
_atom_site_aniso_U_12
S1 0.0188(3) 0.0313(4) 0.0221(3) 0.0011(3) 0.0026(2) -0.0026(3)
O2 0.0269(11) 0.0302(13) 0.0301(12) 0.0028(9) 0.0008(9) -0.0055(9)
N1 0.0243(12) 0.0242(14) 0.0148(12) 0.0034(10) 0.0031(9) -0.0030(10)
N2 0.0225(12) 0.0270(14) 0.0203(12) 0.0026(10) 0.0003(9) 0.0007(10)
O1 0.0205(11) 0.0493(16) 0.0366(13) 0.0129(11) 0.0030(9) 0.0054(10)
C5 0.0245(14) 0.0238(17) 0.0254(16) 0.0041(12) 0.0072(11) 0.0023(11)
C6 0.0222(13) 0.0228(16) 0.0178(14) -0.0010(12) 0.0023(10) 0.0016(11)
C7 0.0180(13) 0.0304(18) 0.0299(17) 0.0032(13) 0.0029(11) 0.0008(12)
C8 0.0264(14) 0.0219(16) 0.0161(14) -0.0024(11) 0.0004(11) -0.0037(11)
C9 0.0196(13) 0.0246(16) 0.0202(14) -0.0026(12) 0.0008(10) 0.0006(11)
C10 0.0218(14) 0.0357(19) 0.0257(16) 0.0014(14) 0.0064(11) -0.0040(12)
C11 0.0290(16) 0.0263(18) 0.0238(15) 0.0018(12) 0.0059(12) 0.0030(12)
C12 0.0206(13) 0.0229(17) 0.0301(17) -0.0010(13) 0.0046(11) -0.0012(11)
C13 0.0352(17) 0.0226(18) 0.0380(19) -0.0027(14) 0.0078(14) 0.0025(13)
C14 0.0159(12) 0.0288(18) 0.0214(15) 0.0000(12) 0.0020(10) -0.0010(11)
O3 0.0417(13) 0.0428(16) 0.0253(12) -0.0053(11) 0.0110(10) -0.0067(11)
C16 0.0198(13) 0.0316(18) 0.0228(15) -0.0033(13) 0.0016(11) 0.0004(12)
C17 0.0191(13) 0.0266(17) 0.0221(15) -0.0015(12) 0.0070(11) -0.0008(11)
C18 0.0314(15) 0.0297(19) 0.0282(17) -0.0050(13) 0.0048(12) -0.0014(13)
C19 0.0355(16) 0.0273(17) 0.0215(16) -0.0009(13) 0.0034(12) -0.0072(14)
C20 0.0333(16) 0.0294(18) 0.0226(16) 0.0026(13) 0.0039(13) 0.0108(13)
C21 0.0228(14) 0.037(2) 0.0283(17) -0.0015(14) 0.0035(12) 0.0064(13)
C22 0.0237(14) 0.0295(17) 0.0202(15) 0.0004(13) 0.0028(11) 0.0073(12)
C23 0.0272(14) 0.0224(16) 0.0224(15) -0.0007(12) 0.0088(11) 0.0032(12)
C24 0.0478(19) 0.0274(18) 0.0265(17) 0.0059(14) 0.0101(14) 0.0082(14)
C25 0.0215(14) 0.0293(18) 0.0248(15) 0.0051(13) 0.0031(11) 0.0013(11)
C26 0.0319(16) 0.0256(17) 0.0198(15) 0.0059(13) 0.0017(12) 0.0006(12)
C27 0.0345(17) 0.0282(18) 0.0353(18) -0.0048(14) 0.0088(13) 0.0006(14)
C28 0.0275(15) 0.0352(19) 0.0271(17) 0.0027(14) 0.0105(12) 0.0060(13)
C29 0.0348(16) 0.0277(18) 0.0206(15) 0.0006(13) 0.0063(13) 0.0072(12)
C30 0.0383(18) 0.035(2) 0.0362(19) 0.0056(16) 0.0058(14) 0.0018(15)
C31 0.0185(13) 0.0348(19) 0.0252(15) 0.0018(13) 0.0016(11) 0.0025(12)
C32 0.046(2) 0.039(2) 0.0260(18) -0.0061(15) 0.0033(14) -0.0004(15)
C33 0.0456(19) 0.039(2) 0.0263(17) 0.0059(15) -0.0009(14) 0.0156(16)
C34 0.0463(19) 0.0226(17) 0.0371(19) 0.0004(14) 0.0167(15) -0.0007(14)
C35 0.0263(15) 0.043(2) 0.0348(19) -0.0091(16) -0.0028(13) 0.0071(14)
C36 0.0211(13) 0.0362(19) 0.0256(16) 0.0029(14) 0.0038(11) 0.0009(12)
C37 0.0388(18) 0.051(2) 0.0286(18) -0.0040(16) -0.0090(14) 0.0146(16)

loop_
_atom_type_symbol
_atom_type_description
_atom_type_scat_dispersion_real
_atom_type_scat_dispersion_imag
_atom_type_scat_source
C C 0.0033 0.0016 'International Tables Vol C Tables 4.2.6.8 and 6.1.1.4'
H H 0.0000 0.0000 'International Tables Vol C Tables 4.2.6.8 and 6.1.1.4'
N N 0.0061 0.0033 'International Tables Vol C Tables 4.2.6.8 and 6.1.1.4'
O O 0.0106 0.0060 'International Tables Vol C Tables 4.2.6.8 and 6.1.1.4'
S S 0.1246 0.1234 'International Tables Vol C Tables 4.2.6.8 and 6.1.1.4'

loop_
_geom_angle_atom_site_label_1
_geom_angle_atom_site_label_2
_geom_angle_atom_site_label_3
_geom_angle
O3 S1 O1 113.50(14)
O3 S1 O2 112.84(13)
O1 S1 O2 112.49(14)
O3 S1 C14 106.18(14)
O1 S1 C14 105.42(13)
O2 S1 C14 105.55(13)
C36 N1 C5 121.2(3)
C36 N1 C19 119.7(3)
C5 N1 C19 119.0(3)
C22 N2 C23 108.0(2)
C22 N2 C6 125.9(3)
C23 N2 C6 126.1(2)
N1 C5 C25 120.3(3)
N1 C5 H5 119.8
C25 C5 H5 119.8
C31 C6 C17 119.5(3)
C31 C6 N2 119.3(3)
C17 C6 N2 121.1(3)
C13 C7 C16 118.3(3)
C13 C7 C30 120.9(3)
C16 C7 C30 120.7(3)
C9 C8 C10 119.2(3)
C9 C8 C19 121.4(3)
C10 C8 C19 119.5(3)
C17 C9 C8 120.7(3)
C17 C9 H9 119.6
C8 C9 H9 119.6
C31 C10 C8 120.5(3)
C31 C10 H10 119.8
C8 C10 H10 119.8
C27 C11 C23 117.5(3)
C27 C11 H11 121.2
C23 C11 H11 121.2
C16 C12 C14 120.3(3)
C16 C12 H12 119.8
C14 C12 H12 119.8
C7 C13 C18 121.0(3)
C7 C13 H13 119.5
C18 C13 H13 119.5
C18 C14 C12 119.3(3)
C18 C14 S1 120.7(2)
C12 C14 S1 119.9(2)
C12 C16 C7 120.8(3)
C12 C16 H16 119.6
C7 C16 H16 119.6
C9 C17 C6 119.8(3)
C9 C17 H17 120.1
C6 C17 H17 120.1
C14 C18 C13 120.2(3)
C14 C18 H18 119.9
C13 C18 H18 119.9
N1 C19 C8 112.1(2)
N1 C19 H19A 109.2
C8 C19 H19A 109.2
N1 C19 H19B 109.2
C8 C19 H19B 109.2
H19A C19 H19B 107.9
C22 C20 C33 119.5(3)
C22 C20 C29 107.0(2)
C33 C20 C29 133.4(3)
C35 C21 C22 117.1(3)
C35 C21 H21 121.4
C22 C21 H21 121.4
N2 C22 C21 128.9(3)
N2 C22 C20 109.2(3)
C21 C22 C20 121.8(3)
C11 C23 N2 129.4(3)
C11 C23 C29 121.4(3)
N2 C23 C29 109.2(3)
C34 C24 C29 118.9(3)
C34 C24 H24 120.5
C29 C24 H24 120.5
C5 C25 C26 120.3(3)
C5 C25 H25 119.9
C26 C25 H25 119.9
C28 C26 C25 117.7(3)
C28 C26 C32 121.6(3)
C25 C26 C32 120.7(3)
C11 C27 C34 121.6(3)
C11 C27 H27 119.2
C34 C27 H27 119.2
C36 C28 C26 120.6(3)
C36 C28 H28 119.7
C26 C28 H28 119.7
C24 C29 C23 119.9(3)
C24 C29 C20 133.4(3)
C23 C29 C20 106.6(3)
C7 C30 H30A 109.5
C7 C30 H30B 109.5
H30A C30 H30B 109.5
C7 C30 H30C 109.5
H30A C30 H30C 109.5
H30B C30 H30C 109.5
C10 C31 C6 120.3(3)
C10 C31 H31 119.9
C6 C31 H31 119.9
C26 C32 H32A 109.5
C26 C32 H32B 109.5
H32A C32 H32B 109.5
C26 C32 H32C 109.5
H32A C32 H32C 109.5
H32B C32 H32C 109.5
C37 C33 C20 119.0(3)
C37 C33 H33 120.5
C20 C33 H33 120.5
C24 C34 C27 120.7(3)
C24 C34 H34 119.7
C27 C34 H34 119.7
C21 C35 C37 121.6(3)
C21 C35 H35 119.2
C37 C35 H35 119.2
N1 C36 C28 119.8(3)
N1 C36 H36 120.1
C28 C36 H36 120.1
C33 C37 C35 120.9(3)
C33 C37 H37 119.5
C35 C37 H37 119.5

loop_
_geom_bond_atom_site_label_1
_geom_bond_atom_site_label_2
_geom_bond_distance
S1 O3 1.452(2)
S1 O1 1.457(2)
S1 O2 1.459(2)
S1 C14 1.778(3)
N1 C36 1.341(4)
N1 C5 1.350(4)
N1 C19 1.494(4)
N2 C22 1.399(4)
N2 C23 1.402(4)
N2 C6 1.416(4)
C5 C25 1.367(4)
C5 H5 0.9300
C6 C31 1.392(4)
C6 C17 1.394(4)
C7 C13 1.393(4)
C7 C16 1.395(4)
C7 C30 1.511(5)
C8 C9 1.390(4)
C8 C10 1.392(4)
C8 C19 1.508(4)
C9 C17 1.383(4)
C9 H9 0.9300
C10 C31 1.379(4)
C10 H10 0.9300
C11 C27 1.382(5)
C11 C23 1.399(4)
C11 H11 0.9300
C12 C16 1.391(4)
C12 C14 1.393(4)
C12 H12 0.9300
C13 C18 1.393(5)
C13 H13 0.9300
C14 C18 1.389(4)
C16 H16 0.9300
C17 H17 0.9300
C18 H18 0.9300
C19 H19A 0.9700
C19 H19B 0.9700
C20 C22 1.401(4)
C20 C33 1.403(4)
C20 C29 1.455(4)
C21 C35 1.387(4)
C21 C22 1.400(5)
C21 H21 0.9300
C23 C29 1.403(4)
C24 C34 1.382(5)
C24 C29 1.393(5)
C24 H24 0.9300
C25 C26 1.391(4)
C25 H25 0.9300
C26 C28 1.387(4)
C26 C32 1.501(5)
C27 C34 1.398(5)
C27 H27 0.9300
C28 C36 1.377(5)
C28 H28 0.9300
C30 H30A 0.9600
C30 H30B 0.9600
C30 H30C 0.9600
C31 H31 0.9300
C32 H32A 0.9600
C32 H32B 0.9600
C32 H32C 0.9600
C33 C37 1.375(5)
C33 H33 0.9300
C34 H34 0.9300
C35 C37 1.396(5)
C35 H35 0.9300
C36 H36 0.9300
C37 H37 0.9300

loop_
_geom_torsion_atom_site_label_1
_geom_torsion_atom_site_label_2
_geom_torsion_atom_site_label_3
_geom_torsion_atom_site_label_4
_geom_torsion
C36 N1 C5 C25 0.5(4)
C19 N1 C5 C25 -177.6(3)
C22 N2 C6 C31 49.8(4)
C23 N2 C6 C31 -128.9(3)
C22 N2 C6 C17 -130.5(3)
C23 N2 C6 C17 50.8(4)
C10 C8 C9 C17 0.3(4)
C19 C8 C9 C17 179.6(3)
C9 C8 C10 C31 1.1(5)
C19 C8 C10 C31 -178.2(3)
C16 C7 C13 C18 -1.2(4)
C30 C7 C13 C18 176.6(3)
C16 C12 C14 C18 -0.9(4)
C16 C12 C14 S1 175.4(2)
O3 S1 C14 C18 -16.4(3)
O1 S1 C14 C18 104.3(3)
O2 S1 C14 C18 -136.4(2)
O3 S1 C14 C12 167.3(2)
O1 S1 C14 C12 -72.0(2)
O2 S1 C14 C12 47.3(2)
C14 C12 C16 C7 -0.5(4)
C13 C7 C16 C12 1.5(4)
C30 C7 C16 C12 -176.2(3)
C8 C9 C17 C6 -1.6(4)
C31 C6 C17 C9 1.5(4)
N2 C6 C17 C9 -178.3(3)
C12 C14 C18 C13 1.2(4)
S1 C14 C18 C13 -175.1(2)
C7 C13 C18 C14 -0.2(5)
C36 N1 C19 C8 -87.0(3)
C5 N1 C19 C8 91.2(3)
C9 C8 C19 N1 -81.5(4)
C10 C8 C19 N1 97.8(3)
C23 N2 C22 C21 -176.3(3)
C6 N2 C22 C21 4.8(5)
C23 N2 C22 C20 0.0(3)
C6 N2 C22 C20 -178.9(3)
C35 C21 C22 N2 175.9(3)
C35 C21 C22 C20 0.0(4)
C33 C20 C22 N2 -176.9(3)
C29 C20 C22 N2 0.5(3)
C33 C20 C22 C21 -0.3(4)
C29 C20 C22 C21 177.1(3)
C27 C11 C23 N2 -177.9(3)
C27 C11 C23 C29 2.1(4)
C22 N2 C23 C11 179.5(3)
C6 N2 C23 C11 -1.6(5)
C22 N2 C23 C29 -0.5(3)
C6 N2 C23 C29 178.4(3)
N1 C5 C25 C26 -0.1(5)
C5 C25 C26 C28 0.2(5)
C5 C25 C26 C32 179.2(3)
C23 C11 C27 C34 -1.0(5)
C25 C26 C28 C36 -0.6(5)
C32 C26 C28 C36 -179.6(3)
C34 C24 C29 C23 -0.6(5)
C34 C24 C29 C20 176.6(3)
C11 C23 C29 C24 -1.3(4)
N2 C23 C29 C24 178.7(3)
C11 C23 C29 C20 -179.2(3)
N2 C23 C29 C20 0.8(3)
C22 C20 C29 C24 -178.3(3)
C33 C20 C29 C24 -1.4(6)
C22 C20 C29 C23 -0.8(3)
C33 C20 C29 C23 176.1(3)
C8 C10 C31 C6 -1.2(5)
C17 C6 C31 C10 -0.1(5)
N2 C6 C31 C10 179.6(3)
C22 C20 C33 C37 0.7(5)
C29 C20 C33 C37 -175.9(3)
C29 C24 C34 C27 1.7(5)
C11 C27 C34 C24 -0.8(5)
C22 C21 C35 C37 -0.1(5)
C5 N1 C36 C28 -0.9(5)
C19 N1 C36 C28 177.2(3)
C26 C28 C36 N1 1.0(5)
C20 C33 C37 C35 -0.8(5)
C21 C35 C37 C33 0.6(5)
